data_7004421
loop_
_publ_author_name
'Tyan, Marina R.'
'Bokach, Nadezhda A.'
'Wang, Meng-Jiy'
'Haukka, Matti'
'Kuznetsov, Maxim L.'
'Kukushkin, Vadim Yu.'

_publ_section_title
;
 Facile cyanamide--ammonia coupling mediated by cis- and trans-[PtIIL2]
 centers and giving metal-bound guanidines
;
_journal_issue 38
_journal_name_full 'Dalton Transactions'
_journal_page_first 5178
_journal_page_last 5188
_journal_paper_doi 10.1039/b806862c
_journal_year 2008
_chemical_formula_moiety 'C14 H20 N6 Pt, 2(C6 H2 N3 O7)'
_chemical_formula_sum 'C26 H24 N12 O14 Pt'
_chemical_formula_weight 923.66
_chemical_name_systematic
;
?
;
_space_group_IT_number 15
_symmetry_cell_setting monoclinic
_symmetry_space_group_name_Hall '-C 2yc'
_symmetry_space_group_name_H-M 'C 1 2/c 1'
_atom_sites_solution_hydrogens geom
_atom_sites_solution_primary direct
_atom_sites_solution_secondary difmap
_audit_creation_method SHELXL-97
_cell_angle_alpha 90.00
_cell_angle_beta 117.4720(10)
_cell_angle_gamma 90.00
_cell_formula_units_Z 4
_cell_length_a 22.0651(8)
_cell_length_b 7.2725(2)
_cell_length_c 22.7185(8)
_cell_measurement_reflns_used 3586
_cell_measurement_temperature 120(2)
_cell_measurement_theta_max 27.48
_cell_measurement_theta_min 1.00
_cell_volume 3234.51(19)
_computing_cell_refinement 'Denzo/Scalepack (Otwinowski & Minor, 1997)'
_computing_data_collection 'Collect (Bruker AXS BV, 1997-2004)'
_computing_data_reduction 'Denzo/Scalepack (Otwinowski & Minor, 1997)'
_computing_molecular_graphics 'Diamond v.3.1d (Brandenburg, 2006)'
_computing_publication_material 'SHELXL-97 (Sheldrick, 1997)'
_computing_structure_refinement 'SHELXL-97 (Sheldrick, 1997)'
_computing_structure_solution 'SIR2004 (Burla et al., 2005)'
_diffrn_ambient_temperature 120(2)
_diffrn_detector_area_resol_mean 9
_diffrn_measured_fraction_theta_full 0.996
_diffrn_measured_fraction_theta_max 0.996
_diffrn_measurement_device '95mm CCD camera on \k-goniostat'
_diffrn_measurement_device_type 'Nonius KappaCCD'
_diffrn_measurement_method '\f scans and \w scans with \k offset'
_diffrn_radiation_monochromator 'horizontally mounted graphite crystal'
_diffrn_radiation_source 'fine-focus sealed tube'
_diffrn_radiation_type MoK\a
_diffrn_radiation_wavelength 0.71073
_diffrn_reflns_av_R_equivalents 0.0901
_diffrn_reflns_av_sigmaI/netI 0.0510
_diffrn_reflns_limit_h_max 26
_diffrn_reflns_limit_h_min -24
_diffrn_reflns_limit_k_max 8
_diffrn_reflns_limit_k_min -8
_diffrn_reflns_limit_l_max 27
_diffrn_reflns_limit_l_min -27
_diffrn_reflns_number 14957
_diffrn_reflns_theta_full 25.75
_diffrn_reflns_theta_max 25.75
_diffrn_reflns_theta_min 2.99
_exptl_absorpt_coefficient_mu 4.428
_exptl_absorpt_correction_T_max 0.8090
_exptl_absorpt_correction_T_min 0.5029
_exptl_absorpt_correction_type multi-scan
_exptl_absorpt_process_details 'SORTAV (Blessing, 1995)'
_exptl_crystal_colour yellow
_exptl_crystal_density_diffrn 1.897
_exptl_crystal_density_method 'not measured'
_exptl_crystal_description block
_exptl_crystal_F_000 1816
_exptl_crystal_size_max 0.18
_exptl_crystal_size_mid 0.10
_exptl_crystal_size_min 0.05
_refine_diff_density_max 1.329
_refine_diff_density_min -2.055
_refine_diff_density_rms 0.141
_refine_ls_extinction_method none
_refine_ls_goodness_of_fit_ref 1.064
_refine_ls_hydrogen_treatment constr
_refine_ls_matrix_type full
_refine_ls_number_parameters 241
_refine_ls_number_reflns 3074
_refine_ls_number_restraints 0
_refine_ls_restrained_S_all 1.064
_refine_ls_R_factor_all 0.0346
_refine_ls_R_factor_gt 0.0312
_refine_ls_shift/su_max 0.001
_refine_ls_shift/su_mean 0.000
_refine_ls_structure_factor_coef Fsqd
_refine_ls_weighting_details 'calc w=1/[\s^2^(Fo^2^)+(0.0363P)^2^+11.2345P] where P=(Fo^2^+2Fc^2^)/3'
_refine_ls_weighting_scheme calc
_refine_ls_wR_factor_gt 0.0734
_refine_ls_wR_factor_ref 0.0759
_reflns_number_gt 2901
_reflns_number_total 3074
_reflns_threshold_expression >2sigma(I)
_cod_data_source_file b806862c.txt
_cod_data_source_block cis_9
_cod_original_sg_symbol_H-M 'C 2/c'
_cod_database_code 7004421

loop_
_symmetry_equiv_pos_as_xyz
'x, y, z'
'-x, y, -z+1/2'
'x+1/2, y+1/2, z'
'-x+1/2, y+1/2, -z+1/2'
'-x, -y, -z'
'x, -y, z-1/2'
'-x+1/2, -y+1/2, -z'
'x+1/2, -y+1/2, z-1/2'

loop_
_atom_site_label
_atom_site_type_symbol
_atom_site_fract_x
_atom_site_fract_y
_atom_site_fract_z
_atom_site_U_iso_or_equiv
_atom_site_adp_type
_atom_site_occupancy
_atom_site_symmetry_multiplicity
_atom_site_calc_flag
_atom_site_refinement_flags
_atom_site_disorder_assembly
_atom_site_disorder_group
Pt1 Pt 0.5000 0.05707(3) -0.2500 0.01848(10) Uani 1 2 d S . .
O1 O 0.57401(15) -0.2609(4) 0.15919(15) 0.0273(7) Uani 1 1 d . . .
N1 N 0.54568(17) 0.2583(5) -0.18126(16) 0.0216(7) Uani 1 1 d . . .
H1A H 0.5145 0.3100 -0.1706 0.032 Uiso 1 1 calc R . .
H1B H 0.5627 0.3459 -0.1982 0.032 Uiso 1 1 calc R . .
H1C H 0.5803 0.2089 -0.1442 0.032 Uiso 1 1 calc R . .
C1 C 0.5409(2) -0.1765(6) -0.12885(19) 0.0212(8) Uani 1 1 d . . .
O2 O 0.56826(16) -0.5462(4) 0.22968(16) 0.0267(7) Uani 1 1 d . . .
N2 N 0.54645(17) -0.1397(5) -0.18215(16) 0.0212(7) Uani 1 1 d . . .
C2 C 0.5798(2) -0.3349(6) -0.08576(19) 0.0231(9) Uani 1 1 d . . .
O3 O 0.65622(18) -0.7244(5) 0.27299(18) 0.0418(9) Uani 1 1 d . . .
N3 N 0.5000(2) -0.0833(6) -0.1110(2) 0.0323(9) Uani 1 1 d . . .
H3A H 0.4751 0.0080 -0.1358 0.039 Uiso 1 1 calc R . .
H3B H 0.4979 -0.1131 -0.0744 0.039 Uiso 1 1 calc R . .
C3 C 0.5499(2) -0.4510(6) -0.0578(2) 0.0246(10) Uani 1 1 d . . .
H3 H 0.5056 -0.4242 -0.0629 0.030 Uiso 1 1 calc R . .
O4 O 0.81029(17) -0.7812(5) 0.18260(17) 0.0353(8) Uani 1 1 d . . .
N4 N 0.6310(2) -0.1275(6) 0.0776(2) 0.0319(9) Uani 1 1 d . . .
C4 C 0.5844(3) -0.6050(7) -0.0225(2) 0.0283(10) Uani 1 1 d . . .
H4 H 0.5632 -0.6849 -0.0044 0.034 Uiso 1 1 calc R . .
O5 O 0.81272(17) -0.5739(4) 0.11483(16) 0.0282(7) Uani 1 1 d . . .
N5 N 0.62299(19) -0.6018(5) 0.23356(18) 0.0251(8) Uani 1 1 d . . .
C5 C 0.6499(2) -0.6432(6) -0.0135(2) 0.0287(10) Uani 1 1 d . . .
H5 H 0.6735 -0.7490 0.0107 0.034 Uiso 1 1 calc R . .
O6 O 0.6732(2) -0.0264(6) 0.0745(3) 0.0645(14) Uani 1 1 d . . .
N6 N 0.78912(18) -0.6377(5) 0.15037(17) 0.0243(8) Uani 1 1 d . . .
C6 C 0.6807(2) -0.5255(7) -0.0403(2) 0.0293(10) Uani 1 1 d . . .
H6 H 0.7256 -0.5506 -0.0338 0.035 Uiso 1 1 calc R . .
O7 O 0.56874(18) -0.1024(5) 0.04626(16) 0.0364(8) Uani 1 1 d . . .
C7 C 0.6459(2) -0.3715(6) -0.0764(2) 0.0266(9) Uani 1 1 d . . .
H7 H 0.6670 -0.2915 -0.0946 0.032 Uiso 1 1 calc R . .
C8 C 0.6205(2) -0.3499(6) 0.1565(2) 0.0224(9) Uani 1 1 d . . .
C9 C 0.6494(2) -0.5223(6) 0.1917(2) 0.0212(9) Uani 1 1 d . . .
C10 C 0.7035(2) -0.6125(6) 0.1902(2) 0.0230(9) Uani 1 1 d . . .
H10 H 0.7203 -0.7232 0.2146 0.028 Uiso 1 1 calc R . .
C11 C 0.7334(2) -0.5422(6) 0.1533(2) 0.0223(9) Uani 1 1 d . . .
C12 C 0.7096(2) -0.3796(6) 0.1180(2) 0.0232(9) Uani 1 1 d . . .
H12 H 0.7310 -0.3293 0.0938 0.028 Uiso 1 1 calc R . .
C13 C 0.6551(2) -0.2929(6) 0.1186(2) 0.0223(9) Uani 1 1 d . . .

loop_
_atom_site_aniso_label
_atom_site_aniso_U_11
_atom_site_aniso_U_22
_atom_site_aniso_U_33
_atom_site_aniso_U_23
_atom_site_aniso_U_13
_atom_site_aniso_U_12
Pt1 0.01844(14) 0.01662(14) 0.02328(14) 0.000 0.01210(10) 0.000
O1 0.0250(16) 0.0243(16) 0.0401(17) 0.0052(13) 0.0213(14) 0.0055(14)
N1 0.0203(17) 0.0233(18) 0.0268(17) -0.0016(14) 0.0158(15) 0.0003(15)
C1 0.022(2) 0.019(2) 0.026(2) -0.0004(16) 0.0132(17) 0.0028(18)
O2 0.0211(16) 0.0283(19) 0.0379(17) -0.0012(12) 0.0198(14) -0.0013(13)
N2 0.0176(17) 0.0245(19) 0.0215(16) -0.0012(14) 0.0089(14) -0.0022(15)
C2 0.025(2) 0.022(2) 0.021(2) -0.0029(17) 0.0100(17) 0.0015(19)
O3 0.040(2) 0.045(2) 0.051(2) 0.0259(17) 0.0304(17) 0.0178(18)
N3 0.040(2) 0.033(2) 0.035(2) 0.0115(17) 0.0256(19) 0.0159(19)
C3 0.026(2) 0.024(2) 0.027(2) -0.0010(17) 0.0141(19) 0.0018(18)
O4 0.0338(18) 0.0312(19) 0.0477(19) 0.0129(15) 0.0245(16) 0.0151(16)
N4 0.037(2) 0.028(2) 0.042(2) 0.0092(17) 0.0276(19) 0.0107(19)
C4 0.038(3) 0.024(2) 0.025(2) 0.0003(17) 0.016(2) -0.003(2)
O5 0.0217(15) 0.0330(18) 0.0377(18) 0.0024(13) 0.0203(14) 0.0038(13)
N5 0.0232(19) 0.0244(19) 0.0311(19) 0.0014(16) 0.0154(16) -0.0043(17)
C5 0.036(3) 0.022(2) 0.025(2) 0.0005(17) 0.0114(19) 0.004(2)
O6 0.053(3) 0.042(3) 0.112(4) 0.042(2) 0.049(3) 0.011(2)
N6 0.0192(18) 0.027(2) 0.0291(19) -0.0002(15) 0.0130(15) 0.0016(16)
C6 0.023(2) 0.031(3) 0.034(2) 0.0036(19) 0.0125(19) 0.009(2)
O7 0.036(2) 0.045(2) 0.0355(18) 0.0119(15) 0.0221(16) 0.0211(17)
C7 0.026(2) 0.024(2) 0.034(2) 0.0002(18) 0.0179(19) 0.001(2)
C8 0.019(2) 0.022(2) 0.027(2) -0.0026(17) 0.0104(17) -0.0004(18)
C9 0.018(2) 0.021(2) 0.030(2) 0.0001(17) 0.0158(18) 0.0007(18)
C10 0.021(2) 0.021(2) 0.027(2) 0.0012(17) 0.0115(17) 0.0010(18)
C11 0.019(2) 0.023(2) 0.027(2) -0.0010(16) 0.0123(18) 0.0032(17)
C12 0.020(2) 0.024(2) 0.028(2) 0.0010(17) 0.0136(18) -0.0024(19)
C13 0.021(2) 0.020(2) 0.028(2) -0.0003(16) 0.0126(17) 0.0025(18)

loop_
_atom_type_symbol
_atom_type_description
_atom_type_scat_dispersion_real
_atom_type_scat_dispersion_imag
_atom_type_scat_source
C C 0.0033 0.0016 'International Tables Vol C Tables 4.2.6.8 and 6.1.1.4'
H H 0.0000 0.0000 'International Tables Vol C Tables 4.2.6.8 and 6.1.1.4'
N N 0.0061 0.0033 'International Tables Vol C Tables 4.2.6.8 and 6.1.1.4'
O O 0.0106 0.0060 'International Tables Vol C Tables 4.2.6.8 and 6.1.1.4'
Pt Pt -1.7033 8.3905 'International Tables Vol C Tables 4.2.6.8 and 6.1.1.4'

loop_
_geom_angle_atom_site_label_1
_geom_angle_atom_site_label_2
_geom_angle_atom_site_label_3
_geom_angle
_geom_angle_site_symmetry_1
_geom_angle_site_symmetry_3
_geom_angle_publ_flag
N2 Pt1 N2 88.9(2) . 2_654 ?
N2 Pt1 N1 91.52(15) . . yes
N2 Pt1 N1 179.07(13) 2_654 . ?
N2 Pt1 N1 179.07(13) . 2_654 ?
N2 Pt1 N1 91.52(15) 2_654 2_654 ?
N1 Pt1 N1 88.1(2) . 2_654 ?
Pt1 N1 H1A 109.5 . . ?
Pt1 N1 H1B 109.5 . . ?
H1A N1 H1B 109.5 . . ?
Pt1 N1 H1C 109.5 . . ?
H1A N1 H1C 109.5 . . ?
H1B N1 H1C 109.5 . . ?
N2 C1 N3 123.2(4) . . yes
N2 C1 C2 119.7(4) . . ?
N3 C1 C2 117.1(4) . . ?
C1 N2 Pt1 129.0(3) . . yes
C3 C2 C7 119.7(4) . . ?
C3 C2 C1 121.0(4) . . ?
C7 C2 C1 119.2(4) . . ?
C1 N3 H3A 120.0 . . ?
C1 N3 H3B 120.0 . . ?
H3A N3 H3B 120.0 . . ?
C4 C3 C2 120.4(4) . . ?
C4 C3 H3 119.8 . . ?
C2 C3 H3 119.8 . . ?
O6 N4 O7 123.8(4) . . ?
O6 N4 C13 118.1(4) . . ?
O7 N4 C13 118.0(4) . . ?
C3 C4 C5 120.2(5) . . ?
C3 C4 H4 119.9 . . ?
C5 C4 H4 119.9 . . ?
O3 N5 O2 121.4(4) . . ?
O3 N5 C9 118.7(4) . . ?
O2 N5 C9 119.9(4) . . ?
C4 C5 C6 119.7(4) . . ?
C4 C5 H5 120.1 . . ?
C6 C5 H5 120.1 . . ?
O5 N6 O4 123.1(4) . . ?
O5 N6 C11 118.4(4) . . ?
O4 N6 C11 118.5(4) . . ?
C7 C6 C5 120.3(4) . . ?
C7 C6 H6 119.9 . . ?
C5 C6 H6 119.9 . . ?
C6 C7 C2 119.7(4) . . ?
C6 C7 H7 120.2 . . ?
C2 C7 H7 120.2 . . ?
O1 C8 C13 123.7(4) . . ?
O1 C8 C9 125.7(4) . . ?
C13 C8 C9 110.6(4) . . ?
C10 C9 N5 116.3(4) . . ?
C10 C9 C8 124.0(4) . . ?
N5 C9 C8 119.6(4) . . ?
C9 C10 C11 120.0(4) . . ?
C9 C10 H10 120.0 . . ?
C11 C10 H10 120.0 . . ?
C10 C11 C12 120.4(4) . . ?
C10 C11 N6 120.4(4) . . ?
C12 C11 N6 119.2(4) . . ?
C13 C12 C11 119.3(4) . . ?
C13 C12 H12 120.4 . . ?
C11 C12 H12 120.4 . . ?
C12 C13 C8 125.6(4) . . ?
C12 C13 N4 115.9(4) . . ?
C8 C13 N4 118.5(4) . . ?

loop_
_geom_bond_atom_site_label_1
_geom_bond_atom_site_label_2
_geom_bond_distance
_geom_bond_site_symmetry_2
_geom_bond_publ_flag
Pt1 N2 2.004(3) . yes
Pt1 N2 2.004(4) 2_654 ?
Pt1 N1 2.036(3) . yes
Pt1 N1 2.036(3) 2_654 ?
O1 C8 1.238(5) . yes
N1 H1A 0.9100 . ?
N1 H1B 0.9100 . ?
N1 H1C 0.9100 . ?
C1 N2 1.300(5) . yes
C1 N3 1.333(6) . yes
C1 C2 1.499(6) . yes
O2 N5 1.238(5) . ?
C2 C3 1.392(6) . ?
C2 C7 1.399(6) . ?
O3 N5 1.237(5) . ?
N3 H3A 0.8800 . ?
N3 H3B 0.8800 . ?
C3 C4 1.382(6) . ?
C3 H3 0.9500 . ?
O4 N6 1.236(5) . ?
N4 O6 1.214(6) . ?
N4 O7 1.235(5) . ?
N4 C13 1.463(6) . ?
C4 C5 1.392(7) . ?
C4 H4 0.9500 . ?
O5 N6 1.236(5) . ?
N5 C9 1.446(6) . ?
C5 C6 1.395(7) . ?
C5 H5 0.9500 . ?
N6 C11 1.440(6) . ?
C6 C7 1.391(7) . ?
C6 H6 0.9500 . ?
C7 H7 0.9500 . ?
C8 C13 1.449(6) . ?
C8 C9 1.465(6) . ?
C9 C10 1.375(6) . ?
C10 C11 1.382(6) . ?
C10 H10 0.9500 . ?
C11 C12 1.388(6) . ?
C12 C13 1.363(6) . ?
C12 H12 0.9500 . ?

loop_
_geom_hbond_atom_site_label_D
_geom_hbond_atom_site_label_H
_geom_hbond_atom_site_label_A
_geom_hbond_distance_DH
_geom_hbond_distance_HA
_geom_hbond_distance_DA
_geom_hbond_angle_DHA
_geom_hbond_site_symmetry_A
_geom_hbond_publ_flag
N1 H1A O1 0.91 2.11 2.906(5) 144.9 5_655 yes
N1 H1A O2 0.91 2.41 3.060(5) 128.1 5_655 yes
N1 H1B O2 0.91 2.24 3.107(5) 159.8 6 yes
N1 H1C O5 0.91 2.35 3.080(5) 137.1 7_645 yes
N3 H3A O1 0.88 2.08 2.912(5) 158.6 5_655 yes
N3 H3B O7 0.88 2.43 2.889(5) 113.1 5_655 yes
N3 H3B O7 0.88 2.45 3.176(5) 139.8 . yes
